data_7200531
loop_
_publ_author_name
'Karmakar, Anirban'
'Baruah, Jubaraj B.'
'Boomi Shankar, R.'

_publ_section_title
;
 Zinc(II) and cobalt(II) complexes of
 (3-carboxymethoxy-naphthalen-2-yloxy)-acetic acid: a structural study
;
_journal_issue 5
_journal_name_full CrystEngComm
_journal_page_first 832
_journal_paper_doi 10.1039/b817416d
_journal_volume 11
_journal_year 2009
_chemical_formula_sum 'C28 H22 Na2 O14 Zn'
_chemical_formula_weight 693.81
_chemical_name_systematic
;
?
;
_space_group_IT_number 15
_symmetry_cell_setting monoclinic
_symmetry_space_group_name_Hall '-C 2yc'
_symmetry_space_group_name_H-M 'C 1 2/c 1'
_atom_sites_solution_hydrogens geom
_atom_sites_solution_primary direct
_atom_sites_solution_secondary difmap
_audit_creation_method SHELXL-97
_cell_angle_alpha 90.00
_cell_angle_beta 94.705(2)
_cell_angle_gamma 90.00
_cell_formula_units_Z 4
_cell_length_a 16.3719(6)
_cell_length_b 22.7018(6)
_cell_length_c 7.4514(2)
_cell_measurement_reflns_used 6196
_cell_measurement_temperature 296(2)
_cell_volume 2760.14(15)
_computing_cell_refinement 'Bruker SMART'
_computing_data_collection 'Bruker SMART'
_computing_data_reduction 'Bruker SAINT'
_computing_molecular_graphics 'Bruker SHELXTL'
_computing_publication_material 'Bruker SHELXTL'
_computing_structure_refinement 'SHELXL-97 (Sheldrick, 1997)'
_computing_structure_solution 'SHELXS-97 (Sheldrick, 1990)'
_diffrn_ambient_temperature 296(2)
_diffrn_measured_fraction_theta_full 0.979
_diffrn_measured_fraction_theta_max 0.979
_diffrn_measurement_device_type 'CCD area detector'
_diffrn_measurement_method 'phi and omega scans'
_diffrn_radiation_monochromator graphite
_diffrn_radiation_source 'fine-focus sealed tube'
_diffrn_radiation_type MoK\a
_diffrn_radiation_wavelength 0.71073
_diffrn_reflns_av_R_equivalents 0.0331
_diffrn_reflns_av_sigmaI/netI 0.0239
_diffrn_reflns_limit_h_max 21
_diffrn_reflns_limit_h_min -21
_diffrn_reflns_limit_k_max 30
_diffrn_reflns_limit_k_min -30
_diffrn_reflns_limit_l_max 9
_diffrn_reflns_limit_l_min -9
_diffrn_reflns_number 20978
_diffrn_reflns_theta_full 28.35
_diffrn_reflns_theta_max 28.35
_diffrn_reflns_theta_min 1.54
_exptl_absorpt_coefficient_mu 0.997
_exptl_absorpt_correction_type none
_exptl_crystal_colour colourless
_exptl_crystal_density_diffrn 1.670
_exptl_crystal_density_method 'not measured'
_exptl_crystal_description blocks
_exptl_crystal_F_000 1416
_exptl_crystal_size_max 0.38
_exptl_crystal_size_mid 0.21
_exptl_crystal_size_min 0.18
_refine_diff_density_max 0.458
_refine_diff_density_min -0.252
_refine_diff_density_rms 0.056
_refine_ls_extinction_method none
_refine_ls_goodness_of_fit_ref 1.028
_refine_ls_hydrogen_treatment constr
_refine_ls_matrix_type full
_refine_ls_number_parameters 204
_refine_ls_number_reflns 3376
_refine_ls_number_restraints 0
_refine_ls_restrained_S_all 1.028
_refine_ls_R_factor_all 0.0438
_refine_ls_R_factor_gt 0.0328
_refine_ls_shift/su_max 0.000
_refine_ls_shift/su_mean 0.000
_refine_ls_structure_factor_coef Fsqd
_refine_ls_weighting_details 'calc w=1/[\s^2^(Fo^2^)+(0.0451P)^2^+2.4953P] where P=(Fo^2^+2Fc^2^)/3'
_refine_ls_weighting_scheme calc
_refine_ls_wR_factor_gt 0.0831
_refine_ls_wR_factor_ref 0.0891
_reflns_number_gt 2804
_reflns_number_total 3376
_reflns_threshold_expression >2sigma(I)
_cod_data_source_file b817416d.txt
_cod_data_source_block zndi1
_cod_depositor_comments
;
The following automatic conversions were performed:
'_symmetry_cell_setting' value 'Monoclinic' changed to 'monoclinic'
according to '/home/saulius/struct/CIF-dictionaries/cif_core.dic'
dictionary named 'cif_core.dic' version 2.4.1 from 2010-06-29.

Automatic conversion script
Id: cif_fix_enum 1527 2010-12-29 10:47:43Z saulius 
;
_cod_original_sg_symbol_H-M C2/c
_cod_database_code 7200531

loop_
_symmetry_equiv_pos_as_xyz
'x, y, z'
'-x, y, -z+1/2'
'x+1/2, y+1/2, z'
'-x+1/2, y+1/2, -z+1/2'
'-x, -y, -z'
'x, -y, z-1/2'
'-x+1/2, -y+1/2, -z'
'x+1/2, -y+1/2, z-1/2'

loop_
_atom_site_label
_atom_site_type_symbol
_atom_site_fract_x
_atom_site_fract_y
_atom_site_fract_z
_atom_site_U_iso_or_equiv
_atom_site_adp_type
_atom_site_occupancy
_atom_site_symmetry_multiplicity
_atom_site_calc_flag
_atom_site_refinement_flags
_atom_site_disorder_assembly
_atom_site_disorder_group
Zn1 Zn 0.0000 0.301627(13) 0.2500 0.02961(11) Uani 1 2 d S . .
Na1 Na 0.30525(5) 0.18323(3) 0.43660(12) 0.0381(2) Uani 1 1 d . . .
O1 O 0.18022(9) 0.23621(6) 0.3451(2) 0.0397(4) Uani 1 1 d . . .
O2 O 0.07130(9) 0.24359(7) 0.1438(2) 0.0424(4) Uani 1 1 d . . .
O3 O 0.20022(8) 0.12275(6) 0.2630(2) 0.0350(3) Uani 1 1 d . . .
O4 O 0.33570(8) 0.07888(6) 0.3881(2) 0.0333(3) Uani 1 1 d . . .
O5 O 0.43469(8) 0.15186(6) 0.5716(2) 0.0376(3) Uani 1 1 d . . .
O6 O 0.54478(9) 0.09854(7) 0.5204(3) 0.0590(5) Uani 1 1 d . . .
O7 O 0.37467(19) 0.19625(9) 0.1721(3) 0.0920(9) Uani 1 1 d . . .
H7O H 0.3939 0.1647 0.1428 0.138 Uiso 1 1 calc R . .
C1 C 0.12948(11) 0.21565(9) 0.2322(3) 0.0311(4) Uani 1 1 d . . .
C2 C 0.12782(12) 0.15047(9) 0.1869(3) 0.0335(4) Uani 1 1 d . . .
H2A H 0.0803 0.1323 0.2337 0.040 Uiso 1 1 calc R . .
H2B H 0.1235 0.1454 0.0573 0.040 Uiso 1 1 calc R . .
C3 C 0.20273(11) 0.06239(8) 0.2553(3) 0.0280(4) Uani 1 1 d . . .
C4 C 0.14065(11) 0.02628(9) 0.1891(3) 0.0320(4) Uani 1 1 d . . .
H4 H 0.0917 0.0425 0.1399 0.038 Uiso 1 1 calc R . .
C5 C 0.15048(11) -0.03595(9) 0.1950(3) 0.0305(4) Uani 1 1 d . . .
C6 C 0.08643(13) -0.07481(10) 0.1341(3) 0.0393(5) Uani 1 1 d . . .
H6 H 0.0366 -0.0595 0.0862 0.047 Uiso 1 1 calc R . .
C7 C 0.09677(14) -0.13440(10) 0.1448(3) 0.0437(5) Uani 1 1 d . . .
H7 H 0.0540 -0.1593 0.1047 0.052 Uiso 1 1 calc R . .
C8 C 0.17154(15) -0.15810(10) 0.2159(3) 0.0434(5) Uani 1 1 d . . .
H8 H 0.1780 -0.1987 0.2235 0.052 Uiso 1 1 calc R . .
C9 C 0.23521(13) -0.12196(9) 0.2743(3) 0.0376(5) Uani 1 1 d . . .
H9 H 0.2848 -0.1382 0.3198 0.045 Uiso 1 1 calc R . .
C10 C 0.22600(12) -0.06000(8) 0.2656(3) 0.0298(4) Uani 1 1 d . . .
C11 C 0.29034(11) -0.02156(8) 0.3296(3) 0.0304(4) Uani 1 1 d . . .
H11 H 0.3406 -0.0370 0.3741 0.036 Uiso 1 1 calc R . .
C12 C 0.27880(11) 0.03777(8) 0.3259(3) 0.0277(4) Uani 1 1 d . . .
C13 C 0.41581(11) 0.05747(8) 0.4358(3) 0.0341(4) Uani 1 1 d . . .
H13A H 0.4386 0.0414 0.3302 0.041 Uiso 1 1 calc R . .
H13B H 0.4135 0.0261 0.5238 0.041 Uiso 1 1 calc R . .
C14 C 0.47015(11) 0.10658(9) 0.5138(3) 0.0350(5) Uani 1 1 d . . .

loop_
_atom_site_aniso_label
_atom_site_aniso_U_11
_atom_site_aniso_U_22
_atom_site_aniso_U_33
_atom_site_aniso_U_23
_atom_site_aniso_U_13
_atom_site_aniso_U_12
Zn1 0.02291(16) 0.02346(16) 0.0408(2) 0.000 -0.00737(12) 0.000
Na1 0.0326(4) 0.0308(4) 0.0492(5) -0.0029(3) -0.0069(3) 0.0049(3)
O1 0.0390(8) 0.0289(7) 0.0491(9) -0.0022(6) -0.0077(6) 0.0063(6)
O2 0.0441(8) 0.0398(8) 0.0415(9) 0.0010(7) -0.0071(7) 0.0197(7)
O3 0.0274(7) 0.0246(6) 0.0507(9) -0.0023(6) -0.0109(6) 0.0059(5)
O4 0.0228(6) 0.0239(6) 0.0512(9) -0.0039(6) -0.0088(6) 0.0014(5)
O5 0.0279(7) 0.0295(7) 0.0529(9) -0.0090(6) -0.0120(6) 0.0027(5)
O6 0.0230(7) 0.0444(9) 0.1069(16) -0.0146(9) -0.0103(8) 0.0018(6)
O7 0.142(2) 0.0612(13) 0.0806(17) 0.0207(12) 0.0546(16) 0.0310(13)
C1 0.0283(9) 0.0306(9) 0.0341(11) 0.0033(8) 0.0016(7) 0.0075(7)
C2 0.0270(9) 0.0326(10) 0.0393(12) 0.0002(8) -0.0074(8) 0.0077(7)
C3 0.0257(9) 0.0244(8) 0.0331(10) -0.0020(7) -0.0019(7) 0.0032(7)
C4 0.0239(9) 0.0350(10) 0.0361(11) -0.0031(8) -0.0041(7) 0.0018(7)
C5 0.0290(9) 0.0321(10) 0.0302(11) -0.0063(7) 0.0011(7) -0.0023(7)
C6 0.0311(10) 0.0432(11) 0.0428(13) -0.0087(9) -0.0012(8) -0.0063(8)
C7 0.0419(12) 0.0400(12) 0.0499(14) -0.0134(10) 0.0068(10) -0.0158(9)
C8 0.0523(13) 0.0282(10) 0.0505(15) -0.0081(9) 0.0091(10) -0.0072(9)
C9 0.0400(11) 0.0296(10) 0.0433(13) -0.0045(8) 0.0038(9) 0.0002(8)
C10 0.0305(9) 0.0272(9) 0.0319(11) -0.0041(7) 0.0031(7) -0.0016(7)
C11 0.0255(9) 0.0276(9) 0.0371(11) -0.0029(8) -0.0026(7) 0.0019(7)
C12 0.0234(8) 0.0263(9) 0.0328(10) -0.0023(7) -0.0019(7) -0.0002(7)
C13 0.0218(8) 0.0256(9) 0.0533(13) -0.0053(8) -0.0058(8) 0.0037(7)
C14 0.0246(9) 0.0278(9) 0.0510(13) -0.0019(8) -0.0064(8) 0.0006(7)

loop_
_atom_type_symbol
_atom_type_description
_atom_type_scat_dispersion_real
_atom_type_scat_dispersion_imag
_atom_type_scat_source
C C 0.0033 0.0016 'International Tables Vol C Tables 4.2.6.8 and 6.1.1.4'
H H 0.0000 0.0000 'International Tables Vol C Tables 4.2.6.8 and 6.1.1.4'
O O 0.0106 0.0060 'International Tables Vol C Tables 4.2.6.8 and 6.1.1.4'
Zn Zn 0.2839 1.4301 'International Tables Vol C Tables 4.2.6.8 and 6.1.1.4'
Na Na 0.0362 0.0249 'International Tables Vol C Tables 4.2.6.8 and 6.1.1.4'

loop_
_geom_angle_atom_site_label_1
_geom_angle_atom_site_label_2
_geom_angle_atom_site_label_3
_geom_angle
_geom_angle_site_symmetry_1
_geom_angle_site_symmetry_3
_geom_angle_publ_flag
O5 Zn1 O5 114.34(8) 7_556 8_455 ?
O5 Zn1 O2 109.08(6) 7_556 . ?
O5 Zn1 O2 113.50(6) 8_455 . ?
O5 Zn1 O2 113.50(6) 7_556 2 ?
O5 Zn1 O2 109.08(6) 8_455 2 ?
O2 Zn1 O2 96.00(10) . 2 ?
O7 Na1 O5 85.27(9) . . ?
O7 Na1 O1 98.95(8) . . ?
O5 Na1 O1 165.95(6) . . ?
O7 Na1 O1 115.61(8) . 7_556 ?
O5 Na1 O1 84.72(5) . 7_556 ?
O1 Na1 O1 81.37(6) . 7_556 ?
O7 Na1 O4 83.17(7) . . ?
O5 Na1 O4 65.71(5) . . ?
O1 Na1 O4 127.94(6) . . ?
O1 Na1 O4 144.08(6) 7_556 . ?
O7 Na1 O3 89.70(9) . . ?
O5 Na1 O3 127.60(5) . . ?
O1 Na1 O3 66.08(5) . . ?
O1 Na1 O3 141.83(6) 7_556 . ?
O4 Na1 O3 61.91(4) . . ?
O7 Na1 Na1 112.85(6) . 7_556 ?
O5 Na1 Na1 125.15(5) . 7_556 ?
O1 Na1 Na1 40.92(4) . 7_556 ?
O1 Na1 Na1 40.45(4) 7_556 7_556 ?
O4 Na1 Na1 160.05(6) . 7_556 ?
O3 Na1 Na1 104.76(5) . 7_556 ?
C1 O1 Na1 120.91(12) . . ?
C1 O1 Na1 139.90(13) . 7_556 ?
Na1 O1 Na1 98.63(6) . 7_556 ?
C1 O2 Zn1 124.40(14) . . ?
C3 O3 C2 116.95(14) . . ?
C3 O3 Na1 123.56(10) . . ?
C2 O3 Na1 118.92(11) . . ?
C12 O4 C13 116.13(14) . . ?
C12 O4 Na1 124.47(10) . . ?
C13 O4 Na1 119.30(10) . . ?
C14 O5 Zn1 115.39(11) . 7_556 ?
C14 O5 Na1 120.92(12) . . ?
Zn1 O5 Na1 123.13(7) 7_556 . ?
Na1 O7 H7O 109.5 . . ?
O1 C1 O2 126.73(19) . . ?
O1 C1 C2 121.53(16) . . ?
O2 C1 C2 111.70(17) . . ?
O3 C2 C1 110.17(15) . . ?
O3 C2 H2A 109.6 . . ?
C1 C2 H2A 109.6 . . ?
O3 C2 H2B 109.6 . . ?
C1 C2 H2B 109.6 . . ?
H2A C2 H2B 108.1 . . ?
C4 C3 O3 126.18(16) . . ?
C4 C3 C12 119.97(17) . . ?
O3 C3 C12 113.85(15) . . ?
C3 C4 C5 120.39(17) . . ?
C3 C4 H4 119.8 . . ?
C5 C4 H4 119.8 . . ?
C10 C5 C6 118.73(18) . . ?
C10 C5 C4 119.25(16) . . ?
C6 C5 C4 122.01(18) . . ?
C7 C6 C5 120.9(2) . . ?
C7 C6 H6 119.5 . . ?
C5 C6 H6 119.5 . . ?
C6 C7 C8 120.21(19) . . ?
C6 C7 H7 119.9 . . ?
C8 C7 H7 119.9 . . ?
C9 C8 C7 120.6(2) . . ?
C9 C8 H8 119.7 . . ?
C7 C8 H8 119.7 . . ?
C8 C9 C10 120.4(2) . . ?
C8 C9 H9 119.8 . . ?
C10 C9 H9 119.8 . . ?
C5 C10 C9 119.17(17) . . ?
C5 C10 C11 119.33(17) . . ?
C9 C10 C11 121.49(18) . . ?
C12 C11 C10 120.26(17) . . ?
C12 C11 H11 119.9 . . ?
C10 C11 H11 119.9 . . ?
C11 C12 O4 125.27(16) . . ?
C11 C12 C3 120.76(16) . . ?
O4 C12 C3 113.97(15) . . ?
O4 C13 C14 110.29(15) . . ?
O4 C13 H13A 109.6 . . ?
C14 C13 H13A 109.6 . . ?
O4 C13 H13B 109.6 . . ?
C14 C13 H13B 109.6 . . ?
H13A C13 H13B 108.1 . . ?
O6 C14 O5 125.74(18) . . ?
O6 C14 C13 117.15(18) . . ?
O5 C14 C13 117.07(16) . . ?

loop_
_geom_bond_atom_site_label_1
_geom_bond_atom_site_label_2
_geom_bond_distance
_geom_bond_site_symmetry_2
_geom_bond_publ_flag
Zn1 O5 1.9475(13) 7_556 ?
Zn1 O5 1.9475(13) 8_455 ?
Zn1 O2 1.9690(15) . ?
Zn1 O2 1.9690(15) 2 ?
Na1 O7 2.373(3) . ?
Na1 O5 2.3790(15) . ?
Na1 O1 2.4233(16) . ?
Na1 O1 2.4463(16) 7_556 ?
Na1 O4 2.4538(15) . ?
Na1 O3 2.4800(15) . ?
Na1 Na1 3.6926(16) 7_556 ?
O1 C1 1.225(2) . ?
O1 Na1 2.4463(16) 7_556 ?
O2 C1 1.281(2) . ?
O3 C3 1.372(2) . ?
O3 C2 1.419(2) . ?
O4 C12 1.372(2) . ?
O4 C13 1.417(2) . ?
O5 C14 1.273(2) . ?
O5 Zn1 1.9475(13) 7_556 ?
O6 C14 1.232(2) . ?
O7 H7O 0.8200 . ?
C1 C2 1.517(3) . ?
C2 H2A 0.9700 . ?
C2 H2B 0.9700 . ?
C3 C4 1.366(2) . ?
C3 C12 1.426(2) . ?
C4 C5 1.422(3) . ?
C4 H4 0.9300 . ?
C5 C10 1.413(3) . ?
C5 C6 1.416(3) . ?
C6 C7 1.365(3) . ?
C6 H6 0.9300 . ?
C7 C8 1.401(3) . ?
C7 H7 0.9300 . ?
C8 C9 1.369(3) . ?
C8 H8 0.9300 . ?
C9 C10 1.415(3) . ?
C9 H9 0.9300 . ?
C10 C11 1.420(2) . ?
C11 C12 1.360(3) . ?
C11 H11 0.9300 . ?
C13 C14 1.512(3) . ?
C13 H13A 0.9700 . ?
C13 H13B 0.9700 . ?

loop_
_geom_torsion_atom_site_label_1
_geom_torsion_atom_site_label_2
_geom_torsion_atom_site_label_3
_geom_torsion_atom_site_label_4
_geom_torsion
_geom_torsion_site_symmetry_1
_geom_torsion_site_symmetry_2
_geom_torsion_site_symmetry_3
_geom_torsion_site_symmetry_4
_geom_torsion_publ_flag
O7 Na1 O1 C1 72.24(18) . . . . ?
O5 Na1 O1 C1 178.8(3) . . . . ?
O1 Na1 O1 C1 -173.0(2) 7_556 . . . ?
O4 Na1 O1 C1 -16.0(2) . . . . ?
O3 Na1 O1 C1 -13.42(16) . . . . ?
Na1 Na1 O1 C1 -173.0(2) 7_556 . . . ?
O7 Na1 O1 Na1 -114.75(9) . . . 7_556 ?
O5 Na1 O1 Na1 -8.2(3) . . . 7_556 ?
O1 Na1 O1 Na1 0.0 7_556 . . 7_556 ?
O4 Na1 O1 Na1 156.97(8) . . . 7_556 ?
O3 Na1 O1 Na1 159.59(8) . . . 7_556 ?
O5 Zn1 O2 C1 38.44(18) 7_556 . . . ?
O5 Zn1 O2 C1 167.19(16) 8_455 . . . ?
O2 Zn1 O2 C1 -78.98(16) 2 . . . ?
O7 Na1 O3 C3 95.14(16) . . . . ?
O5 Na1 O3 C3 11.34(19) . . . . ?
O1 Na1 O3 C3 -164.93(17) . . . . ?
O1 Na1 O3 C3 -131.02(15) 7_556 . . . ?
O4 Na1 O3 C3 12.73(14) . . . . ?
Na1 Na1 O3 C3 -151.27(14) 7_556 . . . ?
O7 Na1 O3 C2 -93.73(15) . . . . ?
O5 Na1 O3 C2 -177.52(14) . . . . ?
O1 Na1 O3 C2 6.20(14) . . . . ?
O1 Na1 O3 C2 40.12(19) 7_556 . . . ?
O4 Na1 O3 C2 -176.14(16) . . . . ?
Na1 Na1 O3 C2 19.87(15) 7_556 . . . ?
O7 Na1 O4 C12 -106.29(16) . . . . ?
O5 Na1 O4 C12 165.83(16) . . . . ?
O1 Na1 O4 C12 -10.25(18) . . . . ?
O1 Na1 O4 C12 128.51(15) 7_556 . . . ?
O3 Na1 O4 C12 -12.96(14) . . . . ?
Na1 Na1 O4 C12 38.4(3) 7_556 . . . ?
O7 Na1 O4 C13 77.52(17) . . . . ?
O5 Na1 O4 C13 -10.37(14) . . . . ?
O1 Na1 O4 C13 173.55(14) . . . . ?
O1 Na1 O4 C13 -47.7(2) 7_556 . . . ?
O3 Na1 O4 C13 170.84(16) . . . . ?
Na1 Na1 O4 C13 -137.78(17) 7_556 . . . ?
O7 Na1 O5 C14 -62.03(17) . . . . ?
O1 Na1 O5 C14 -170.2(3) . . . . ?
O1 Na1 O5 C14 -178.33(16) 7_556 . . . ?
O4 Na1 O5 C14 22.59(15) . . . . ?
O3 Na1 O5 C14 23.94(19) . . . . ?
Na1 Na1 O5 C14 -176.76(15) 7_556 . . . ?
O7 Na1 O5 Zn1 108.94(10) . . . 7_556 ?
O1 Na1 O5 Zn1 0.7(3) . . . 7_556 ?
O1 Na1 O5 Zn1 -7.37(9) 7_556 . . 7_556 ?
O4 Na1 O5 Zn1 -166.44(11) . . . 7_556 ?
O3 Na1 O5 Zn1 -165.09(8) . . . 7_556 ?
Na1 Na1 O5 Zn1 -5.80(13) 7_556 . . 7_556 ?
Na1 O1 C1 O2 -163.31(17) . . . . ?
Na1 O1 C1 O2 27.5(4) 7_556 . . . ?
Na1 O1 C1 C2 19.2(3) . . . . ?
Na1 O1 C1 C2 -150.05(17) 7_556 . . . ?
Zn1 O2 C1 O1 -43.7(3) . . . . ?
Zn1 O2 C1 C2 134.00(16) . . . . ?
C3 O3 C2 C1 171.15(17) . . . . ?
Na1 O3 C2 C1 -0.6(2) . . . . ?
O1 C1 C2 O3 -11.9(3) . . . . ?
O2 C1 C2 O3 170.23(17) . . . . ?
C2 O3 C3 C4 -3.3(3) . . . . ?
Na1 O3 C3 C4 167.96(16) . . . . ?
C2 O3 C3 C12 176.93(17) . . . . ?
Na1 O3 C3 C12 -11.8(2) . . . . ?
O3 C3 C4 C5 -177.79(19) . . . . ?
C12 C3 C4 C5 1.9(3) . . . . ?
C3 C4 C5 C10 -1.7(3) . . . . ?
C3 C4 C5 C6 177.5(2) . . . . ?
C10 C5 C6 C7 0.6(3) . . . . ?
C4 C5 C6 C7 -178.6(2) . . . . ?
C5 C6 C7 C8 -0.3(4) . . . . ?
C6 C7 C8 C9 -0.5(4) . . . . ?
C7 C8 C9 C10 0.8(3) . . . . ?
C6 C5 C10 C9 -0.3(3) . . . . ?
C4 C5 C10 C9 178.91(19) . . . . ?
C6 C5 C10 C11 -179.08(19) . . . . ?
C4 C5 C10 C11 0.1(3) . . . . ?
C8 C9 C10 C5 -0.4(3) . . . . ?
C8 C9 C10 C11 178.4(2) . . . . ?
C5 C10 C11 C12 1.2(3) . . . . ?
C9 C10 C11 C12 -177.5(2) . . . . ?
C10 C11 C12 O4 178.24(18) . . . . ?
C10 C11 C12 C3 -1.0(3) . . . . ?
C13 O4 C12 C11 9.3(3) . . . . ?
Na1 O4 C12 C11 -167.02(16) . . . . ?
C13 O4 C12 C3 -171.39(18) . . . . ?
Na1 O4 C12 C3 12.3(2) . . . . ?
C4 C3 C12 C11 -0.6(3) . . . . ?
O3 C3 C12 C11 179.20(18) . . . . ?
C4 C3 C12 O4 -179.91(18) . . . . ?
O3 C3 C12 O4 -0.2(3) . . . . ?
C12 O4 C13 C14 -176.10(17) . . . . ?
Na1 O4 C13 C14 0.4(2) . . . . ?
Zn1 O5 C14 O6 -21.0(3) 7_556 . . . ?
Na1 O5 C14 O6 150.7(2) . . . . ?
Zn1 O5 C14 C13 156.81(15) 7_556 . . . ?
Na1 O5 C14 C13 -31.6(3) . . . . ?
O4 C13 C14 O6 -162.8(2) . . . . ?
O4 C13 C14 O5 19.2(3) . . . . ?
